data_1550654
loop_
_publ_author_name
'Sun, Meng-En'
'Li, Yao'
'Dong, Xi-Yan'
'Zang, Shuang-Quan'

_publ_section_title
;
 Thermoinduced Structural-Transformation and Thermochromic Luminescence in
 Organic Manganese Chloride Crystals
;
_journal_name_full 'Chemical Science'
_journal_paper_doi 10.1039/C8SC04711A
_journal_year 2019
_chemical_formula_sum 'C22 H56 Cl9 Mn2 N5 O6'
_chemical_formula_weight 915.64
_space_group_crystal_system orthorhombic
_space_group_IT_number 19
_space_group_name_Hall 'P 2ac 2ab'
_space_group_name_H-M_alt 'P 21 21 21'
_symmetry_space_group_name_Hall 'P 2ac 2ab'
_symmetry_space_group_name_H-M 'P 21 21 21'
_atom_sites_solution_hydrogens geom
_audit_creation_method SHELXL-2016/4
_audit_update_record
;
2018-09-13 deposited with the CCDC.    2019-02-25 downloaded from the CCDC.
;
_cell_angle_alpha 90
_cell_angle_beta 90
_cell_angle_gamma 90
_cell_formula_units_Z 4
_cell_length_a 9.0363(6)
_cell_length_b 20.0218(13)
_cell_length_c 21.2177(15)
_cell_measurement_reflns_used 4903
_cell_measurement_temperature 100.01(10)
_cell_measurement_theta_max 29.1740
_cell_measurement_theta_min 2.6680
_cell_volume 3838.8(4)
_computing_cell_refinement 'CrysAlisPro 1.171.39.27b (Rigaku OD, 2015)'
_computing_data_collection 'CrysAlisPro 1.171.39.27b (Rigaku OD, 2015)'
_computing_data_reduction 'CrysAlisPro 1.171.39.27b (Rigaku OD, 2015)'
_computing_structure_refinement 'SHELXL-2016/4 (Sheldrick, 2016)'
_computing_structure_solution 'SHELXT 2014/5 (Sheldrick, 2014)'
_diffrn_ambient_temperature 100.01(10)
_diffrn_measured_fraction_theta_full 0.997
_diffrn_measured_fraction_theta_max 0.857
_diffrn_measurement_device_type 'Enhance (Mo) X-ray Source'
_diffrn_measurement_method '\w scans'
_diffrn_radiation_type MoK\a
_diffrn_radiation_wavelength 0.71073
_diffrn_reflns_av_R_equivalents 0.0510
_diffrn_reflns_av_unetI/netI 0.0808
_diffrn_reflns_Laue_measured_fraction_full 0.997
_diffrn_reflns_Laue_measured_fraction_max 0.857
_diffrn_reflns_limit_h_max 12
_diffrn_reflns_limit_h_min -11
_diffrn_reflns_limit_k_max 21
_diffrn_reflns_limit_k_min -27
_diffrn_reflns_limit_l_max 26
_diffrn_reflns_limit_l_min -29
_diffrn_reflns_number 16487
_diffrn_reflns_point_group_measured_fraction_full 0.964
_diffrn_reflns_point_group_measured_fraction_max 0.787
_diffrn_reflns_theta_full 25.242
_diffrn_reflns_theta_max 29.198
_diffrn_reflns_theta_min 2.473
_diffrn_source 'fine-focus sealed X-ray tube'
_exptl_absorpt_coefficient_mu 1.326
_exptl_absorpt_correction_T_max 1.00000
_exptl_absorpt_correction_T_min 0.63337
_exptl_absorpt_correction_type multi-scan
_exptl_absorpt_process_details
;
CrysAlisPro 1.171.39.27b (Rigaku Oxford Diffraction, 2015)
Empirical absorption correction using spherical harmonics,
 implemented in SCALE3 ABSPACK scaling algorithm.
;
_exptl_crystal_colour colourless
_exptl_crystal_density_diffrn 1.584
_exptl_crystal_density_meas 1.584
_exptl_crystal_density_method 'not measured'
_exptl_crystal_description block
_exptl_crystal_F_000 1896
_exptl_crystal_size_max 0.140
_exptl_crystal_size_mid 0.060
_exptl_crystal_size_min 0.060
_refine_diff_density_max 0.689
_refine_diff_density_min -0.449
_refine_diff_density_rms 0.093
_refine_ls_abs_structure_details
;
 Flack x determined using 2372 quotients [(I+)-(I-)]/[(I+)+(I-)]
 (Parsons, Flack and Wagner, Acta Cryst. B69 (2013) 249-259).
;
_refine_ls_abs_structure_Flack 0.030(19)
_refine_ls_extinction_method none
_refine_ls_goodness_of_fit_ref 0.971
_refine_ls_hydrogen_treatment constr
_refine_ls_matrix_type full
_refine_ls_number_parameters 399
_refine_ls_number_reflns 8191
_refine_ls_number_restraints 0
_refine_ls_restrained_S_all 0.971
_refine_ls_R_factor_all 0.0517
_refine_ls_R_factor_gt 0.0401
_refine_ls_shift/su_max 0.001
_refine_ls_shift/su_mean 0.000
_refine_ls_structure_factor_coef Fsqd
_refine_ls_weighting_details 'w=1/[\s^2^(Fo^2^)+(0.0248P)^2^] where P=(Fo^2^+2Fc^2^)/3'
_refine_ls_weighting_scheme calc
_refine_ls_wR_factor_gt 0.0768
_refine_ls_wR_factor_ref 0.0793
_reflns_Friedel_coverage 0.654
_reflns_Friedel_fraction_full 0.922
_reflns_Friedel_fraction_max 0.700
_reflns_number_gt 6933
_reflns_number_total 8191
_reflns_threshold_expression 'I > 2\s(I)'
_cod_data_source_file c8sc04711a2.cif
_cod_data_source_block red
_cod_database_code 1550654
_shelx_shelxl_version_number 2016/4
_shelx_space_group_comment
;
The symmetry employed for this shelxl refinement is uniquely defined
by the following loop, which should always be used as a source of
symmetry information in preference to the above space-group names.
They are only intended as comments.
;
_shelx_estimated_absorpt_t_min 0.836
_shelx_estimated_absorpt_t_max 0.925

loop_
_space_group_symop_operation_xyz
'x, y, z'
'-x+1/2, -y, z+1/2'
'-x, y+1/2, -z+1/2'
'x+1/2, -y+1/2, -z'

loop_
_atom_site_label
_atom_site_type_symbol
_atom_site_fract_x
_atom_site_fract_y
_atom_site_fract_z
_atom_site_U_iso_or_equiv
_atom_site_adp_type
_atom_site_occupancy
_atom_site_site_symmetry_order
_atom_site_calc_flag
_atom_site_refinement_flags_posn
_atom_site_refinement_flags_adp
MN2 Mn 0.15021(8) 0.24895(3) 0.69246(3) 0.01061(15) Uani 1 1 d . .
MN1 Mn 0.17558(8) 0.42004(3) 0.68481(3) 0.01044(16) Uani 1 1 d . .
CL5 Cl 0.35754(12) 0.33096(5) 0.72267(5) 0.0102(2) Uani 1 1 d . .
CL4 Cl -0.01614(12) 0.34015(6) 0.73732(5) 0.0120(2) Uani 1 1 d . .
CL2 Cl -0.02035(12) 0.49865(6) 0.65080(5) 0.0132(2) Uani 1 1 d . .
CL9 Cl 0.35667(12) 0.17991(5) 0.64076(5) 0.0124(2) Uani 1 1 d . .
CL7 Cl 0.18007(13) 0.19106(5) 0.79799(5) 0.0143(2) Uani 1 1 d . .
CL1 Cl 0.21224(13) 0.48513(5) 0.78491(5) 0.0138(2) Uani 1 1 d . .
CL8 Cl -0.05675(13) 0.17699(6) 0.66172(5) 0.0152(2) Uani 1 1 d . .
CL6 Cl 0.14653(12) 0.32994(5) 0.58965(5) 0.0123(2) Uani 1 1 d . .
CL3 Cl 0.38446(13) 0.47346(6) 0.62472(5) 0.0148(2) Uani 1 1 d . .
O5 O -0.3627(4) 0.23213(17) 0.84602(16) 0.0227(8) Uani 1 1 d . .
O4 O 0.7624(4) 0.35104(18) 0.52189(16) 0.0196(8) Uani 1 1 d . .
O1 O 0.2969(4) 0.30863(18) 0.98369(15) 0.0214(8) Uani 1 1 d . .
O3 O 0.2254(4) 0.51208(17) 0.45640(16) 0.0194(8) Uani 1 1 d . .
O2 O -0.3366(4) 0.44499(17) 0.84285(17) 0.0240(8) Uani 1 1 d . .
N3 N 0.0265(4) 0.40342(19) 0.46599(19) 0.0137(9) Uani 1 1 d . .
H3C H -0.047691 0.380339 0.449055 0.016 Uiso 1 1 calc R U
H3D H 0.050744 0.384057 0.502303 0.016 Uiso 1 1 calc R U
N5 N -0.1861(4) 0.12606(19) 0.79831(19) 0.0160(9) Uani 1 1 d . .
H5A H -0.165676 0.082580 0.797535 0.019 Uiso 1 1 calc R U
H5B H -0.123325 0.146636 0.772466 0.019 Uiso 1 1 calc R U
N4 N 0.5063(4) 0.31614(19) 0.59167(18) 0.0137(9) Uani 1 1 d . .
H4A H 0.451583 0.284223 0.609234 0.016 Uiso 1 1 calc R U
H4B H 0.461895 0.355109 0.598699 0.016 Uiso 1 1 calc R U
N1 N 0.2269(4) 0.34396(19) 0.85704(17) 0.0118(8) Uani 1 1 d . .
H1A H 0.214621 0.376116 0.828551 0.014 Uiso 1 1 calc R U
H1B H 0.210636 0.304932 0.838198 0.014 Uiso 1 1 calc R U
O6 O -0.4518(4) 0.5563(2) 0.51454(18) 0.0297(9) Uani 1 1 d . .
H6 H -0.508996 0.531094 0.532797 0.045 Uiso 1 1 calc R U
N2 N -0.1878(5) 0.54592(19) 0.77340(19) 0.0188(10) Uani 1 1 d . .
H2C H -0.126299 0.524401 0.747704 0.023 Uiso 1 1 calc R U
H2D H -0.177123 0.589542 0.766733 0.023 Uiso 1 1 calc R U
C12 C 0.2768(6) 0.4453(2) 0.4481(3) 0.0183(11) Uani 1 1 d . .
H12A H 0.310284 0.427661 0.488196 0.022 Uiso 1 1 calc R U
H12B H 0.360216 0.445156 0.419268 0.022 Uiso 1 1 calc R U
C8 C -0.1830(6) 0.4585(2) 0.8541(2) 0.0194(11) Uani 1 1 d . .
H8A H -0.122694 0.429965 0.827525 0.023 Uiso 1 1 calc R U
H8B H -0.159146 0.448732 0.897716 0.023 Uiso 1 1 calc R U
C17 C -0.2129(6) 0.2248(2) 0.8646(2) 0.0194(11) Uani 1 1 d . .
H17A H -0.200348 0.242460 0.906873 0.023 Uiso 1 1 calc R U
H17B H -0.150166 0.250331 0.836448 0.023 Uiso 1 1 calc R U
C16 C 0.7521(5) 0.3666(3) 0.5875(2) 0.0168(11) Uani 1 1 d . .
H16A H 0.710791 0.410986 0.592575 0.020 Uiso 1 1 calc R U
H16B H 0.850326 0.366491 0.605958 0.020 Uiso 1 1 calc R U
C2 C 0.1182(5) 0.3531(2) 0.9090(2) 0.0145(10) Uani 1 1 d . .
H2A H 0.018723 0.346441 0.893087 0.017 Uiso 1 1 calc R U
H2B H 0.125076 0.398305 0.925260 0.017 Uiso 1 1 calc R U
C18 C -0.1657(6) 0.1520(2) 0.8635(2) 0.0189(11) Uani 1 1 d . .
H18A H -0.062798 0.148045 0.875901 0.023 Uiso 1 1 calc R U
H18B H -0.225330 0.126294 0.892803 0.023 Uiso 1 1 calc R U
C5 C -0.3678(6) 0.4544(3) 0.7777(3) 0.0255(13) Uani 1 1 d . .
H5C H -0.469665 0.441972 0.769217 0.031 Uiso 1 1 calc R U
H5D H -0.304133 0.425734 0.752725 0.031 Uiso 1 1 calc R U
C19 C -0.3414(6) 0.1371(3) 0.7758(2) 0.0202(11) Uani 1 1 d . .
H19A H -0.409221 0.110137 0.800478 0.024 Uiso 1 1 calc R U
H19B H -0.349829 0.123603 0.732030 0.024 Uiso 1 1 calc R U
C3 C 0.3819(5) 0.3459(2) 0.8814(2) 0.0133(10) Uani 1 1 d . .
H3A H 0.404336 0.390301 0.896980 0.016 Uiso 1 1 calc R U
H3B H 0.450462 0.335670 0.847555 0.016 Uiso 1 1 calc R U
C11 C 0.1567(6) 0.4017(2) 0.4224(2) 0.0170(10) Uani 1 1 d . .
H11A H 0.192453 0.356234 0.418342 0.020 Uiso 1 1 calc R U
H11B H 0.127524 0.417376 0.380996 0.020 Uiso 1 1 calc R U
C7 C -0.1492(6) 0.5301(2) 0.8402(2) 0.0174(10) Uani 1 1 d . .
H7A H -0.205594 0.558649 0.868330 0.021 Uiso 1 1 calc R U
H7B H -0.044884 0.538658 0.847289 0.021 Uiso 1 1 calc R U
C14 C 0.5159(6) 0.3043(3) 0.5226(2) 0.0185(11) Uani 1 1 d . .
H14A H 0.418470 0.308441 0.503873 0.022 Uiso 1 1 calc R U
H14B H 0.552020 0.259486 0.514701 0.022 Uiso 1 1 calc R U
C20 C -0.3812(6) 0.2100(3) 0.7823(2) 0.0234(12) Uani 1 1 d . .
H20A H -0.318751 0.236385 0.754703 0.028 Uiso 1 1 calc R U
H20B H -0.483229 0.216600 0.769507 0.028 Uiso 1 1 calc R U
C21 C -0.3476(6) 0.5818(3) 0.5581(2) 0.0226(11) Uani 1 1 d . .
H21A H -0.298163 0.545370 0.579658 0.027 Uiso 1 1 calc R U
H21B H -0.396920 0.609317 0.589268 0.027 Uiso 1 1 calc R U
C4 C 0.3994(6) 0.2956(3) 0.9338(2) 0.0191(11) Uani 1 1 d . .
H4C H 0.382948 0.251046 0.917403 0.023 Uiso 1 1 calc R U
H4D H 0.499633 0.297670 0.950115 0.023 Uiso 1 1 calc R U
C9 C 0.1078(6) 0.5132(2) 0.5016(2) 0.0170(11) Uani 1 1 d . .
H9A H 0.077588 0.559010 0.509079 0.020 Uiso 1 1 calc R U
H9B H 0.142474 0.494682 0.541146 0.020 Uiso 1 1 calc R U
C13 C 0.6194(5) 0.3546(3) 0.4933(2) 0.0195(11) Uani 1 1 d . .
H13A H 0.628055 0.345837 0.448522 0.023 Uiso 1 1 calc R U
H13B H 0.579304 0.399140 0.498682 0.023 Uiso 1 1 calc R U
C10 C -0.0231(5) 0.4733(2) 0.4783(2) 0.0151(10) Uani 1 1 d . .
H10A H -0.101044 0.473450 0.509687 0.018 Uiso 1 1 calc R U
H10B H -0.061665 0.492931 0.439850 0.018 Uiso 1 1 calc R U
C15 C 0.6560(5) 0.3167(2) 0.6215(2) 0.0159(10) Uani 1 1 d . .
H15A H 0.699977 0.272584 0.619005 0.019 Uiso 1 1 calc R U
H15B H 0.647614 0.328860 0.665656 0.019 Uiso 1 1 calc R U
C1 C 0.1487(6) 0.3040(2) 0.9613(2) 0.0214(11) Uani 1 1 d . .
H1C H 0.080980 0.312380 0.995860 0.026 Uiso 1 1 calc R U
H1D H 0.130708 0.259082 0.945991 0.026 Uiso 1 1 calc R U
C6 C -0.3437(6) 0.5259(2) 0.7590(2) 0.0206(11) Uani 1 1 d . .
H6A H -0.362673 0.531202 0.714270 0.025 Uiso 1 1 calc R U
H6B H -0.411799 0.554423 0.781851 0.025 Uiso 1 1 calc R U
C22 C -0.2368(6) 0.6227(3) 0.5219(3) 0.0233(12) Uani 1 1 d . .
H22A H -0.194834 0.596129 0.488817 0.035 Uiso 1 1 calc R U
H22B H -0.159629 0.637227 0.549893 0.035 Uiso 1 1 calc R U
H22C H -0.285121 0.661004 0.504076 0.035 Uiso 1 1 calc R U

loop_
_atom_site_aniso_label
_atom_site_aniso_U_11
_atom_site_aniso_U_22
_atom_site_aniso_U_33
_atom_site_aniso_U_23
_atom_site_aniso_U_13
_atom_site_aniso_U_12
MN2 0.0094(3) 0.0085(3) 0.0139(3) -0.0013(3) 0.0007(3) -0.0002(3)
MN1 0.0101(3) 0.0088(3) 0.0124(3) 0.0006(3) -0.0001(3) 0.0004(3)
CL5 0.0091(5) 0.0103(5) 0.0111(5) -0.0004(4) -0.0004(4) 0.0002(5)
CL4 0.0105(5) 0.0106(5) 0.0147(5) -0.0002(4) 0.0018(4) 0.0005(5)
CL2 0.0120(5) 0.0130(5) 0.0147(6) 0.0001(4) -0.0010(5) 0.0026(5)
CL9 0.0104(5) 0.0103(5) 0.0164(5) -0.0019(4) 0.0024(5) -0.0004(5)
CL7 0.0171(6) 0.0118(5) 0.0140(5) 0.0012(4) 0.0007(5) -0.0001(5)
CL1 0.0180(6) 0.0099(5) 0.0135(5) -0.0011(4) -0.0006(5) 0.0006(5)
CL8 0.0119(5) 0.0153(6) 0.0184(6) -0.0030(5) 0.0001(5) -0.0042(5)
CL6 0.0114(5) 0.0131(5) 0.0123(5) 0.0001(4) -0.0014(4) -0.0006(5)
CL3 0.0135(6) 0.0142(5) 0.0166(6) 0.0028(4) 0.0012(5) -0.0026(5)
O5 0.0214(19) 0.0222(17) 0.0244(19) -0.0038(15) 0.0015(16) 0.0100(17)
O4 0.0094(17) 0.032(2) 0.0180(18) 0.0004(16) -0.0007(14) -0.0025(15)
O1 0.021(2) 0.031(2) 0.0123(17) 0.0036(15) 0.0004(15) 0.0040(17)
O3 0.0156(18) 0.0187(18) 0.0241(19) 0.0004(15) 0.0052(15) -0.0015(15)
O2 0.023(2) 0.0217(18) 0.028(2) 0.0033(15) 0.0083(17) -0.0100(17)
N3 0.012(2) 0.0133(19) 0.016(2) -0.0009(17) -0.0002(17) -0.0009(17)
N5 0.016(2) 0.0091(18) 0.022(2) 0.0009(16) 0.0043(18) 0.0048(17)
N4 0.009(2) 0.014(2) 0.018(2) 0.0012(17) 0.0029(16) -0.0015(17)
N1 0.0125(19) 0.0104(19) 0.0124(19) -0.0010(16) -0.0010(16) 0.0006(16)
O6 0.026(2) 0.039(2) 0.024(2) 0.0106(18) -0.0058(17) -0.018(2)
N2 0.023(2) 0.0074(18) 0.026(2) -0.0002(17) 0.012(2) 0.0002(18)
C12 0.014(3) 0.015(2) 0.026(3) -0.001(2) 0.002(2) 0.000(2)
C8 0.023(3) 0.020(2) 0.015(2) 0.003(2) 0.000(2) 0.007(2)
C17 0.021(3) 0.018(2) 0.019(3) -0.003(2) 0.001(2) -0.002(2)
C16 0.009(2) 0.025(3) 0.017(3) -0.003(2) -0.001(2) -0.004(2)
C2 0.012(2) 0.014(2) 0.018(2) -0.0029(19) 0.003(2) 0.0004(19)
C18 0.016(3) 0.022(3) 0.019(2) 0.005(2) 0.000(2) 0.000(2)
C5 0.012(3) 0.029(3) 0.035(3) -0.013(2) 0.000(2) -0.007(2)
C19 0.010(2) 0.027(3) 0.024(3) -0.006(2) -0.005(2) -0.006(2)
C3 0.010(2) 0.015(2) 0.014(2) 0.0004(19) 0.0014(19) -0.0010(19)
C11 0.014(2) 0.020(2) 0.018(2) -0.002(2) 0.003(2) -0.002(2)
C7 0.009(2) 0.020(2) 0.023(3) -0.008(2) -0.002(2) -0.002(2)
C14 0.014(3) 0.025(3) 0.017(3) -0.005(2) 0.002(2) -0.002(2)
C20 0.023(3) 0.028(3) 0.019(3) 0.000(2) -0.004(2) 0.009(2)
C21 0.025(3) 0.022(3) 0.021(3) 0.003(2) -0.005(2) -0.002(3)
C4 0.016(3) 0.025(3) 0.017(3) 0.001(2) 0.001(2) 0.004(2)
C9 0.020(3) 0.016(2) 0.015(2) 0.000(2) 0.001(2) -0.002(2)
C13 0.013(3) 0.033(3) 0.013(2) 0.002(2) -0.002(2) -0.001(2)
C10 0.011(2) 0.014(2) 0.021(3) 0.001(2) -0.002(2) 0.003(2)
C15 0.015(2) 0.018(2) 0.016(2) 0.0014(19) -0.004(2) 0.005(2)
C1 0.022(3) 0.019(2) 0.023(3) -0.001(2) 0.006(2) 0.001(2)
C6 0.020(3) 0.025(3) 0.017(2) -0.002(2) -0.007(2) 0.015(2)
C22 0.016(3) 0.017(3) 0.037(3) -0.004(2) -0.002(2) -0.001(2)

loop_
_atom_type_symbol
_atom_type_description
_atom_type_scat_dispersion_real
_atom_type_scat_dispersion_imag
_atom_type_scat_source
C C 0.0033 0.0016 'International Tables Vol C Tables 4.2.6.8 and 6.1.1.4'
H H 0.0000 0.0000 'International Tables Vol C Tables 4.2.6.8 and 6.1.1.4'
Cl Cl 0.1484 0.1585 'International Tables Vol C Tables 4.2.6.8 and 6.1.1.4'
Mn Mn 0.3368 0.7283 'International Tables Vol C Tables 4.2.6.8 and 6.1.1.4'
N N 0.0061 0.0033 'International Tables Vol C Tables 4.2.6.8 and 6.1.1.4'
O O 0.0106 0.0060 'International Tables Vol C Tables 4.2.6.8 and 6.1.1.4'

loop_
_geom_angle_atom_site_label_1
_geom_angle_atom_site_label_2
_geom_angle_atom_site_label_3
_geom_angle
CL8 MN2 CL7 92.72(4)
CL8 MN2 CL4 94.04(4)
CL7 MN2 CL4 93.47(4)
CL8 MN2 CL9 97.14(4)
CL7 MN2 CL9 93.08(4)
CL4 MN2 CL9 166.75(5)
CL8 MN2 CL5 176.36(5)
CL7 MN2 CL5 89.67(4)
CL4 MN2 CL5 83.07(4)
CL9 MN2 CL5 85.47(4)
CL8 MN2 CL6 97.35(4)
CL7 MN2 CL6 169.30(4)
CL4 MN2 CL6 82.25(4)
CL9 MN2 CL6 89.27(4)
CL5 MN2 CL6 80.10(4)
CL2 MN1 CL1 90.63(4)
CL2 MN1 CL3 96.80(4)
CL1 MN1 CL3 96.25(4)
CL2 MN1 CL5 174.40(5)
CL1 MN1 CL5 90.66(4)
CL3 MN1 CL5 88.47(4)
CL2 MN1 CL4 92.26(4)
CL1 MN1 CL4 92.56(4)
CL3 MN1 CL4 167.28(5)
CL5 MN1 CL4 82.25(4)
CL2 MN1 CL6 97.82(4)
CL1 MN1 CL6 169.62(4)
CL3 MN1 CL6 88.75(4)
CL5 MN1 CL6 80.36(4)
CL4 MN1 CL6 81.15(4)
MN1 CL5 MN2 84.18(4)
MN2 CL4 MN1 83.58(4)
MN2 CL6 MN1 78.39(3)
C17 O5 C20 110.0(4)
C13 O4 C16 110.1(4)
C1 O1 C4 110.5(4)
C12 O3 C9 109.9(4)
C5 O2 C8 109.2(4)
C10 N3 C11 111.4(4)
C10 N3 H3C 109.3
C11 N3 H3C 109.3
C10 N3 H3D 109.3
C11 N3 H3D 109.3
H3C N3 H3D 108.0
C18 N5 C19 111.1(4)
C18 N5 H5A 109.4
C19 N5 H5A 109.4
C18 N5 H5B 109.4
C19 N5 H5B 109.4
H5A N5 H5B 108.0
C14 N4 C15 111.5(4)
C14 N4 H4A 109.3
C15 N4 H4A 109.3
C14 N4 H4B 109.3
C15 N4 H4B 109.3
H4A N4 H4B 108.0
C2 N1 C3 111.1(3)
C2 N1 H1A 109.4
C3 N1 H1A 109.4
C2 N1 H1B 109.4
C3 N1 H1B 109.4
H1A N1 H1B 108.0
C21 O6 H6 109.5
C7 N2 C6 110.9(4)
C7 N2 H2C 109.5
C6 N2 H2C 109.5
C7 N2 H2D 109.5
C6 N2 H2D 109.5
H2C N2 H2D 108.0
O3 C12 C11 110.8(4)
O3 C12 H12A 109.5
C11 C12 H12A 109.5
O3 C12 H12B 109.5
C11 C12 H12B 109.5
H12A C12 H12B 108.1
O2 C8 C7 110.2(4)
O2 C8 H8A 109.6
C7 C8 H8A 109.6
O2 C8 H8B 109.6
C7 C8 H8B 109.6
H8A C8 H8B 108.1
O5 C17 C18 111.3(4)
O5 C17 H17A 109.4
C18 C17 H17A 109.4
O5 C17 H17B 109.4
C18 C17 H17B 109.4
H17A C17 H17B 108.0
O4 C16 C15 111.1(4)
O4 C16 H16A 109.4
C15 C16 H16A 109.4
O4 C16 H16B 109.4
C15 C16 H16B 109.4
H16A C16 H16B 108.0
N1 C2 C1 110.2(4)
N1 C2 H2A 109.6
C1 C2 H2A 109.6
N1 C2 H2B 109.6
C1 C2 H2B 109.6
H2A C2 H2B 108.1
N5 C18 C17 108.3(4)
N5 C18 H18A 110.0
C17 C18 H18A 110.0
N5 C18 H18B 110.0
C17 C18 H18B 110.0
H18A C18 H18B 108.4
O2 C5 C6 110.7(4)
O2 C5 H5C 109.5
C6 C5 H5C 109.5
O2 C5 H5D 109.5
C6 C5 H5D 109.5
H5C C5 H5D 108.1
N5 C19 C20 109.7(4)
N5 C19 H19A 109.7
C20 C19 H19A 109.7
N5 C19 H19B 109.7
C20 C19 H19B 109.7
H19A C19 H19B 108.2
N1 C3 C4 109.6(4)
N1 C3 H3A 109.7
C4 C3 H3A 109.7
N1 C3 H3B 109.7
C4 C3 H3B 109.7
H3A C3 H3B 108.2
C12 C11 N3 109.4(4)
C12 C11 H11A 109.8
N3 C11 H11A 109.8
C12 C11 H11B 109.8
N3 C11 H11B 109.8
H11A C11 H11B 108.2
N2 C7 C8 110.0(4)
N2 C7 H7A 109.7
C8 C7 H7A 109.7
N2 C7 H7B 109.7
C8 C7 H7B 109.7
H7A C7 H7B 108.2
N4 C14 C13 109.7(4)
N4 C14 H14A 109.7
C13 C14 H14A 109.7
N4 C14 H14B 109.7
C13 C14 H14B 109.7
H14A C14 H14B 108.2
O5 C20 C19 111.0(4)
O5 C20 H20A 109.4
C19 C20 H20A 109.4
O5 C20 H20B 109.4
C19 C20 H20B 109.4
H20A C20 H20B 108.0
O6 C21 C22 107.9(4)
O6 C21 H21A 110.1
C22 C21 H21A 110.1
O6 C21 H21B 110.1
C22 C21 H21B 110.1
H21A C21 H21B 108.4
O1 C4 C3 110.9(4)
O1 C4 H4C 109.5
C3 C4 H4C 109.5
O1 C4 H4D 109.5
C3 C4 H4D 109.5
H4C C4 H4D 108.1
O3 C9 C10 110.7(4)
O3 C9 H9A 109.5
C10 C9 H9A 109.5
O3 C9 H9B 109.5
C10 C9 H9B 109.5
H9A C9 H9B 108.1
O4 C13 C14 110.7(4)
O4 C13 H13A 109.5
C14 C13 H13A 109.5
O4 C13 H13B 109.5
C14 C13 H13B 109.5
H13A C13 H13B 108.1
N3 C10 C9 108.6(4)
N3 C10 H10A 110.0
C9 C10 H10A 110.0
N3 C10 H10B 110.0
C9 C10 H10B 110.0
H10A C10 H10B 108.4
N4 C15 C16 108.9(4)
N4 C15 H15A 109.9
C16 C15 H15A 109.9
N4 C15 H15B 109.9
C16 C15 H15B 109.9
H15A C15 H15B 108.3
O1 C1 C2 112.0(4)
O1 C1 H1C 109.2
C2 C1 H1C 109.2
O1 C1 H1D 109.2
C2 C1 H1D 109.2
H1C C1 H1D 107.9
N2 C6 C5 109.8(4)
N2 C6 H6A 109.7
C5 C6 H6A 109.7
N2 C6 H6B 109.7
C5 C6 H6B 109.7
H6A C6 H6B 108.2
C21 C22 H22A 109.5
C21 C22 H22B 109.5
H22A C22 H22B 109.5
C21 C22 H22C 109.5
H22A C22 H22C 109.5
H22B C22 H22C 109.5

loop_
_geom_bond_atom_site_label_1
_geom_bond_atom_site_label_2
_geom_bond_distance
MN2 CL8 2.4493(13)
MN2 CL7 2.5357(13)
MN2 CL4 2.5493(13)
MN2 CL9 2.5681(13)
MN2 CL5 2.5722(13)
MN2 CL6 2.7183(12)
MN1 CL2 2.4764(13)
MN1 CL1 2.5138(13)
MN1 CL3 2.5165(13)
MN1 CL5 2.5553(12)
MN1 CL4 2.6079(13)
MN1 CL6 2.7203(13)
O5 C17 1.417(6)
O5 C20 1.433(6)
O4 C13 1.429(6)
O4 C16 1.430(6)
O1 C1 1.424(6)
O1 C4 1.430(6)
O3 C12 1.427(6)
O3 C9 1.431(6)
O2 C5 1.424(6)
O2 C8 1.434(7)
N3 C10 1.491(6)
N3 C11 1.497(6)
N3 H3C 0.8900
N3 H3D 0.8900
N5 C18 1.489(6)
N5 C19 1.499(6)
N5 H5A 0.8900
N5 H5B 0.8900
N4 C14 1.486(6)
N4 C15 1.494(6)
N4 H4A 0.8900
N4 H4B 0.8900
N1 C2 1.488(6)
N1 C3 1.494(6)
N1 H1A 0.8900
N1 H1B 0.8900
O6 C21 1.414(6)
O6 H6 0.8200
N2 C7 1.494(6)
N2 C6 1.496(7)
N2 H2C 0.8900
N2 H2D 0.8900
C12 C11 1.495(7)
C12 H12A 0.9700
C12 H12B 0.9700
C8 C7 1.496(7)
C8 H8A 0.9700
C8 H8B 0.9700
C17 C18 1.519(7)
C17 H17A 0.9700
C17 H17B 0.9700
C16 C15 1.508(7)
C16 H16A 0.9700
C16 H16B 0.9700
C2 C1 1.507(7)
C2 H2A 0.9700
C2 H2B 0.9700
C18 H18A 0.9700
C18 H18B 0.9700
C5 C6 1.501(7)
C5 H5C 0.9700
C5 H5D 0.9700
C19 C20 1.510(7)
C19 H19A 0.9700
C19 H19B 0.9700
C3 C4 1.508(6)
C3 H3A 0.9700
C3 H3B 0.9700
C11 H11A 0.9700
C11 H11B 0.9700
C7 H7A 0.9700
C7 H7B 0.9700
C14 C13 1.507(7)
C14 H14A 0.9700
C14 H14B 0.9700
C20 H20A 0.9700
C20 H20B 0.9700
C21 C22 1.504(7)
C21 H21A 0.9700
C21 H21B 0.9700
C4 H4C 0.9700
C4 H4D 0.9700
C9 C10 1.511(7)
C9 H9A 0.9700
C9 H9B 0.9700
C13 H13A 0.9700
C13 H13B 0.9700
C10 H10A 0.9700
C10 H10B 0.9700
C15 H15A 0.9700
C15 H15B 0.9700
C1 H1C 0.9700
C1 H1D 0.9700
C6 H6A 0.9700
C6 H6B 0.9700
C22 H22A 0.9600
C22 H22B 0.9600
C22 H22C 0.9600
